data_2103748
loop_
_publ_author_name
'Imamura, K.'
'Nimz, O.'
'Jacob, J.'
'Myles, D.'
'Mason, S. A.'
'Kitamura, S.'
'Aree, T.'
'Saenger, W.'

_publ_section_title
;
 Hydrogen-bond network in cyclodecaamylose hydrate at 20K; neutron
 diffraction study of novel structural motifs band-flip and kink in
 \a-(1\\rightarrow 4)-<small>D</small>-glucoside oligosaccharides
;
_journal_issue 6
_journal_name_full 'Acta Crystallographica Section B'
_journal_page_first 833
_journal_page_last 841
_journal_paper_doi 10.1107/S0108768101014288
_journal_volume 57
_journal_year 2001
_chemical_formula_moiety '(C60 H100 O50),27.18(H2 O)'
_chemical_formula_sum 'C60 H153.42 O77.18'
_chemical_formula_weight 2108.30
_chemical_name_common '[CA10]'
_chemical_name_systematic
;
 [Cyclodecaamylose].27.18 H2 O
;
_space_group_IT_number 5
_symmetry_cell_setting monoclinic
_symmetry_space_group_name_Hall 'C 2y'
_symmetry_space_group_name_H-M 'C 1 2 1'
_cell_angle_alpha 90.00
_cell_angle_beta 121.07(2)
_cell_angle_gamma 90.00
_cell_formula_units_Z 2
_cell_length_a 29.31(5)
_cell_length_b 9.976(10)
_cell_length_c 19.34(2)
_cell_measurement_reflns_used 2193
_cell_measurement_temperature 20(2)
_cell_measurement_theta_max 50.85
_cell_measurement_theta_min 3.55
_cell_volume 4844(11)
_computing_data_collection 'ILL programs Hklgen and Mad'
_computing_molecular_graphics 'MOLSCRIPT, Xtal View'
_computing_publication_material 'SHELXL-97 (Sheldrick, 1997)'
_computing_structure_refinement 'SHELXL-97 (Sheldrick, 1997)'
_computing_structure_solution 'SHELXS-97 (Sheldrick, 1990)'
_diffrn_ambient_temperature 20(2)
_diffrn_measured_fraction_theta_full .887
_diffrn_measured_fraction_theta_max .887
_diffrn_measurement_device_type D19
_diffrn_measurement_method '4x64 deg. position-sensitive detector (Thomas et. al., 1983)'
_diffrn_radiation_monochromator 'Cu(220) monochromateor'
_diffrn_radiation_probe neutron
_diffrn_radiation_source 'neutron reactor at ILL'
_diffrn_radiation_type neutron
_diffrn_radiation_wavelength 1.53200
_diffrn_reflns_av_R_equivalents .0480
_diffrn_reflns_av_sigmaI/netI .0499
_diffrn_reflns_limit_h_max 29
_diffrn_reflns_limit_h_min -29
_diffrn_reflns_limit_k_max 10
_diffrn_reflns_limit_k_min -4
_diffrn_reflns_limit_l_max 19
_diffrn_reflns_limit_l_min -19
_diffrn_reflns_number 3929
_diffrn_reflns_theta_full 50.77
_diffrn_reflns_theta_max 50.77
_diffrn_reflns_theta_min 2.65
_diffrn_standards_interval_count 50
_diffrn_standards_interval_time 9.4-18.8sec
_diffrn_standards_number 3
_exptl_absorpt_coefficient_mu 2.31
_exptl_absorpt_correction_T_max .948
_exptl_absorpt_correction_T_min .816
_exptl_absorpt_correction_type analytical
_exptl_crystal_colour colorless
_exptl_crystal_density_diffrn 1.446
_exptl_crystal_density_meas ?
_exptl_crystal_density_method .
_exptl_crystal_description plate
_exptl_crystal_F_000 546
_exptl_crystal_size_max 1.0
_exptl_crystal_size_mid .6
_exptl_crystal_size_min .2
_refine_diff_density_max 1.035
_refine_diff_density_min -1.082
_refine_ls_abs_structure_details 'Flack H D (1983), Acta Cryst. A39, 876-881'
_refine_ls_abs_structure_Flack 0(10)
_refine_ls_extinction_method none
_refine_ls_goodness_of_fit_ref 1.056
_refine_ls_hydrogen_treatment mixed
_refine_ls_matrix_type full
_refine_ls_number_parameters 736
_refine_ls_number_reflns 2494
_refine_ls_number_restraints 393
_refine_ls_restrained_S_all .987
_refine_ls_R_factor_all .0681
_refine_ls_R_factor_gt .0635
_refine_ls_shift/su_max .073
_refine_ls_shift/su_mean .003
_refine_ls_structure_factor_coef Fsqd
_refine_ls_weighting_details 'calc w=1/[\s^2^(Fo^2^)+(0.0540P)^2^+409.4507P] where P=(Fo^2^+2Fc^2^)/3'
_refine_ls_weighting_scheme calc
_refine_ls_wR_factor_ref .1477
_reflns_number_gt 2355
_reflns_number_total 2494
_reflns_threshold_expression >2sigma(I)
_cod_data_source_file jz0013.cif
_cod_data_source_block ca10
_cod_depositor_comments
;
The following automatic conversions were performed:

'_chemical_melting_point' value 'not measured' was changed to '?' -
the value is undefined or not given.

Automatic conversion script
Id: cif_fix_values 1646 2011-03-28 12:23:43Z adriana 

The following automatic conversions were performed:

'_chemical_melting_point' value 'not measured' was changed to '?' -
the value is undefined or not given.

Automatic conversion script
Id: cif_fix_values 1715 2011-07-08 13:25:40Z adriana 
;
_cod_original_cell_volume 4843(11)
_cod_original_sg_symbol_H-M C2
_cod_database_code 2103748

loop_
_symmetry_equiv_pos_as_xyz
'x, y, z'
'-x, y, -z'
'x+1/2, y+1/2, z'
'-x+1/2, y+1/2, -z'

loop_
_atom_site_label
_atom_site_fract_x
_atom_site_fract_y
_atom_site_fract_z
_atom_site_U_iso_or_equiv
_atom_site_adp_type
_atom_site_calc_flag
_atom_site_refinement_flags
_atom_site_occupancy
_atom_site_disorder_assembly
_atom_site_disorder_group
_atom_site_type_symbol
C11 .2610(3) -.0239(9) -.2546(5) .0069(18) Uiso d U 1 . . C
H11 .2751(6) -.0462(17) -.2933(9) .019(4) Uiso d U 1 . . H
C21 .2251(3) -.1351(9) -.2551(4) .0075(18) Uiso d U 1 . . C
H21 .2459(6) -.2301(18) -.2474(9) .020(4) Uiso d U 1 . . H
C31 .2145(3) -.1201(9) -.1857(4) .0058(17) Uiso d U 1 . . C
H31 .1922(6) -.0267(19) -.1957(10) .022(4) Uiso d U 1 . . H
C41 .2676(3) -.1117(8) -.1061(4) .0030(17) Uiso d U 1 A . C
H41 .2916(6) -.206(2) -.0931(10) .027(4) Uiso d U 1 . . H
C51 .2993(3) .0090(9) -.1116(5) .0076(18) Uiso d U 1 . . C
H51 .2750(6) .0943(19) -.1240(9) .023(4) Uiso d U 1 . . H
C61A .3539(5) .0400(11) -.0338(7) .004(3) Uiso d PU .77 A 1 C
H611 .3817(10) -.051(3) -.0172(15) .021 Uiso d PU .77 B 1 H
H621 .3472(8) .061(2) .0160(13) .020(5) Uiso d PU .77 C 1 H
C61B .3548(17) .006(3) -.040(2) .007 Uiso d PU .23 A 2 C
H631 .3749 .0916 -.0488 .024 Uiso calc PRU .23 A 2 H
H641 .3506 .0322 .0116 .024 Uiso calc PRU .23 A 2 H
O21 .1753(4) -.1336(11) -.3328(5) .010(2) Uiso d U 1 . . O
HO21 .1558(6) -.218(2) -.3416(10) .026(4) Uiso d U 1 . . H
O31 .1832(3) -.2332(10) -.1875(5) .005(2) Uiso d U 1 . . O
HO31 .1492(7) -.1995(19) -.1982(10) .027(4) Uiso d U 1 . . H
O41 .2605(3) -.0779(10) -.0403(5) .009(2) Uiso d U 1 . . O
O51 .3085(3) -.0159(11) -.1762(6) .011(2) Uiso d U 1 A . O
O61A .3773(5) .1505(14) -.0470(8) .011(3) Uiso d PU .77 A 1 O
HO61 .3998(17) .199(5) .001(3) .083(11) Uiso d PU .77 D 1 H
O61B .3933(14) -.100(5) -.011(2) .005 Uiso d PU .23 A 2 O
HB61 .4288 -.0627 .0193 .18(5) Uiso calc PRU .23 A 2 H
C12 .2476(3) -.1844(8) -.0061(5) .0037(17) Uiso d U 1 A . C
H12 .2182(7) -.2521(19) -.0540(10) .026(4) Uiso d U 1 . . H
C22 .2253(3) -.1196(8) .0411(4) .0020(17) Uiso d U 1 . . C
H22 .2078(6) -.1984(18) .0597(9) .018(4) Uiso d U 1 . . H
C32 .2695(3) -.0466(7) .1165(4) .0069(18) Uiso d U 1 A . C
H32 .2837 .0378 .0959 .024(4) Uiso calc RU 1 . . H
C42 .3175(3) -.1441(9) .1663(4) .0065(18) Uiso d U 1 . . C
H42 .3063(6) -.2221(18) .1915(9) .018(4) Uiso d U 1 . . H
C52 .3373(2) -.1983(7) .1123(4) .0057(18) Uiso d U 1 A . C
H52 .3493 -.1136 .0888 .025(4) Uiso calc RU 1 . . H
C62 .3844(2) -.2930(7) .1577(4) .0070(18) Uiso d U 1 . . C
H612 .3936 -.3395 .1147 .028(4) Uiso calc RU 1 A . H
H622 .4195 -.2352 .2016 .031(4) Uiso calc RU 1 . . H
O22 .1814(3) -.0306(11) -.0122(5) .009(2) Uiso d U 1 A . O
HO22 .1956(7) .035(2) -.0281(10) .026(4) Uiso d U 1 . . H
O32 .2508(4) .0050(10) .1647(5) .009(2) Uiso d U 1 . . O
HO32 .2301(7) -.061(2) .1711(10) .026(4) Uiso d U 1 . . H
O42 .3598(3) -.0627(10) .2287(5) .011(2) Uiso d U 1 A . O
O52 .2934(4) -.2670(10) .0456(5) .012(2) Uiso d U 1 . . O
O62 .3738(4) -.3956(12) .1991(5) .014(2) Uiso d DU 1 A . O
HB62 .3917(12) -.362(3) .2587(9) .014(9) Uiso d PDU .40 E 1 H
HO62 .3891(13) -.480(4) .200(2) .036(8) Uiso d PU .60 F 2 H
C13 .3834(2) -.1035(8) .3102(4) .0080(18) Uiso d U 1 . . C
H13 .3568 -.1742 .3160 .017(4) Uiso calc RU 1 A . H
C23 .3881(3) .0258(9) .3565(5) .010(2) Uiso d U 1 A . C
H23 .4052(7) .0027(19) .4212(10) .027(4) Uiso d U 1 . . H
C33 .4243(3) .1221(8) .3461(4) .0053(18) Uiso d U 1 . . C
H33 .4078(7) .138(2) .2808(10) .030(4) Uiso d U 1 . . H
C43 .4795(3) .0542(8) .3811(3) .0095(18) Uiso d U 1 A . C
H43 .4968 .0382 .4463 .022(4) Uiso calc RU 1 . . H
C53 .4742(3) -.0808(10) .3407(5) .024(2) Uiso d DU 1 . . C
H53 .4617(8) -.062(2) .2767(7) .042(5) Uiso d DU 1 . . H
C63A .5267(5) -.1482(18) .3697(13) .030(6) Uiso d PDU .57(3) A 1 C
H613 .5537(12) -.091(3) .362(2) .042(9) Uiso d PDU .57(3) A 1 H
H623 .5197(15) -.243(3) .341(2) .042(12) Uiso d PDU .57(3) A 1 H
C63B .5228(6) -.1701(19) .3954(12) .006(6) Uiso d PDU .43(3) A 2 C
H633 .561(2) -.115(5) .412(4) .046(14) Uiso d PU .43(3) A 2 H
H643 .5288(17) -.202(4) .4552(18) .014(12) Uiso d PDU .43(3) A 2 H
O23 .3353(3) .0819(10) .3274(6) .007(2) Uiso d U 1 . . O
HO23 .3133(6) .0730(19) .2687(10) .027(4) Uiso d U 1 . . H
O33 .4294(3) .2439(10) .3873(5) .008(2) Uiso d U 1 A . O
HO33 .4486(7) .308(2) .3749(10) .030(4) Uiso d U 1 . . H
O43 .5135(4) .1403(11) .3693(6) .015(2) Uiso d U 1 . . O
O53 .4344(4) -.1631(11) .3418(5) .015(2) Uiso d U 1 A . O
O63A .5436(8) -.171(2) .4479(12) .008(6) Uiso d PU .57(3) A 1 O
HO63 .5820(9) -.211(3) .4792(16) .035(9) Uiso d PU .57(3) A 1 H
O63B .5289(10) -.295(3) .3636(16) .019(8) Uiso d PU .43(3) A 2 O
HB63 .573(2) -.320(5) .405(3) .060(17) Uiso d PU .43(3) A 2 H
C14 .5506(3) .2137(9) .4389(5) .014(2) Uiso d U 1 A . C
H14 .5367(6) .2228(16) .4798(10) .027(4) Uiso d U 1 . . H
C24 .5574(3) .3560(9) .4131(5) .015(2) Uiso d U 1 . . C
H24 .5833(6) .4122(18) .4658(10) .023(4) Uiso d U 1 . . H
C34 .5846(3) .3455(9) .3647(5) .014(2) Uiso d DU 1 A . C
H34 .5597(6) .2839(18) .3098(8) .032(4) Uiso d DU 1 . . H
C44 .6380(3) .2687(9) .4162(5) .0076(18) Uiso d U 1 . . C
H44 .6660(6) .3259(17) .4696(9) .018(4) Uiso d U 1 . . H
C54 .6287(3) .1325(8) .4413(4) .0106(18) Uiso d U 1 A . C
H54 .6045 .0709 .3872 .024(4) Uiso calc RU 1 . . H
C64 .6802(2) .0558(7) .5003(4) .0087(18) Uiso d U 1 . . C
H614 .6695 -.0450 .5104 .022(4) Uiso calc RU 1 A . H
H624 .7045 .0440 .4725 .026(4) Uiso calc RU 1 . . H
O24 .5055(4) .4158(12) .3672(6) .013(2) Uiso d U 1 A . O
HO24 .5048(9) .479(4) .400(2) .031(8) Uiso d PU .60 G 1 H
HB24 .5078(14) .529(4) .362(2) .009(9) Uiso d PU .40 H 2 H
O34 .5935(4) .4747(11) .3459(6) .016(2) Uiso d U 1 . . O
HO34 .6075(6) .4663(19) .3131(10) .027(4) Uiso d U 1 . . H
O44 .6620(3) .2467(10) .3687(5) .009(2) Uiso d U 1 A . O
O54 .6013(3) .1480(10) .4838(5) .010(2) Uiso d U 1 . . O
O64 .7117(3) .1225(10) .5777(5) .009(2) Uiso d U 1 A . O
HO64 .6929(6) .1125(18) .6057(9) .018(4) Uiso d U 1 . . H
C15 .7032(3) .3388(7) .3807(4) .0046(17) Uiso d U 1 . . C
H15 .7010 .4282 .4122 .029(4) Uiso calc RU 1 A . H
C25 .6924(3) .3791(9) .2986(4) .0068(18) Uiso d U 1 A . C
H25 .7215(6) .4527(18) .3072(9) .019(4) Uiso d U 1 . . H
C35 .6978(3) .2608(9) .2533(4) .0077(18) Uiso d U 1 . . C
H35 .6658(6) .1830(17) .2408(9) .018(4) Uiso d U 1 . . H
C45 .7549(3) .2024(8) .3099(4) .0038(17) Uiso d U 1 A . C
H45 .7830(6) .2798(18) .3215(9) .020(4) Uiso d U 1 . . H
C55 .7632(3) .1632(8) .3927(4) .0044(18) Uiso d U 1 . . C
H55 .7341(5) .0838(15) .3848(8) .007(3) Uiso d U 1 . . H
C65 .8200(3) .1139(9) .4519(5) .0101(19) Uiso d DU 1 A . C
H615 .8241(12) .009(3) .4355(18) .012(10) Uiso d PU .75(2) I 1 H
H625 .8268(12) .099(4) .5149(19) .037(12) Uiso d PU .75(2) I 1 H
H635 .842(4) .193(8) .447(6) .044 Uiso d PDU .25(2) I 2 H
H645 .825(5) .029(9) .425(7) .04(4) Uiso d PDU .25(2) I 2 H
O25 .6383(4) .4363(11) .2507(6) .015(2) Uiso d U 1 . . O
HO25 .6426(6) .5206(19) .2258(10) .023(4) Uiso d U 1 . . H
O35 .6909(4) .3053(10) .1795(6) .010(2) Uiso d U 1 A . O
HO35 .6648(8) .259(2) .1360(12) .036(5) Uiso d U 1 . . H
O45 .7687(3) .0965(10) .2754(5) .006(2) Uiso d U 1 . . O
O55 .7541(3) .2802(10) .4273(5) .010(2) Uiso d U 1 A . O
O65A .8611(7) .195(2) .4557(11) .032(6) Uiso d PU .75(2) A 1 O
HO65 .8733(8) .157(2) .4249(12) .024(6) Uiso d PU .75(2) I 1 H
O65B .8267(19) .121(6) .534(3) .012 Uiso d PU .25(2) A 2 O
HB65 .859(3) .082(10) .579(6) .06(3) Uiso d PU .25(2) I 2 H
OW8A .5483(6) .2909(13) .1440(8) .021(3) Uiso d PDU .76 J 1 O
H1W8 .5781(11) .338(3) .1806(16) .036(6) Uiso d PU .76 K 1 H
H2W8 .5549(17) .201(2) .134(3) .086(11) Uiso d PDU .76 L 1 H
OW8B .5224(13) .443(4) .142(2) .016(10) Uiso d PDU .24 M 2 O
H3W8 .5593(16) .418(11) .174(5) .05(2) Uiso d PDU .24 N 2 H
OW17 .4731(7) -.542(2) -.0192(10) .018(5) Uiso d PDU .50 . . O
H117 .467(3) -.615(4) -.055(3) .11(2) Uiso d PDU .50 . . H
H217 .4360(15) -.515(6) -.027(5) .06(2) Uiso d PDU .25 O 1 H
H317 .4807(17) -.593(5) .033(2) .10(4) Uiso d PDU .25 P 2 H
OW0A .5771(5) .0344(15) .1350(8) .032(4) Uiso d PDU .76 Q 1 O
H101 .5909(15) -.047(2) .1683(18) .139(19) Uiso d PDU .76 R 1 H
H102 .598(2) .061(4) .111(4) .06(2) Uiso d PDU .26 S 1 H
H103 .584(2) .113(3) .1697(17) .13(3) Uiso d PDU .50 T 2 H
OW0B .5336(16) .171(4) .083(3) .028(11) Uiso d PDU .24 U 2 O
H104 .5035(18) .124(9) .0789(19) .060 Uiso d PDU .24 V 2 H
H105 .5393(7) .111(6) .0474(16) .024(16) Uiso d PDU .24 W 2 H
OW6 .5801(16) .096(5) .237(2) .028(11) Uiso d PDU .24 . . O
H1W6 .605(2) .146(8) .284(3) .034(18) Uiso d PDU .24 . . H
H2W6 .567(6) .122(17) .183(4) .10(4) Uiso d PDU .24 . . H
O11A .4435(8) .238(4) .1084(15) .017(6) Uiso d PU .60 X 1 O
H111 .4815(12) .267(4) .1243(17) .025(9) Uiso d PU .60 Y 1 H
H112 .4304(17) .295(6) .139(3) .069(11) Uiso d PU .60 Z 1 H
O11B .4392(9) .294(4) .0966(16) .009(9) Uiso d PDU .40 A 2 O
H113 .4765(11) .316(7) .1260(19) .06(2) Uiso d PDU .40 B 2 H
H114 .437(3) .197(4) .095(7) .09(3) Uiso d PDU .40 C 2 H
OW1 .4159(4) .3596(9) .2106(5) .010(2) Uiso d DU 1 . . O
H1W1 .4508(7) .362(2) .2616(11) .033(5) Uiso d U 1 . . H
H2W1 .4029(11) .4497(14) .203(3) .056(11) Uiso d PDU .60 D 1 H
H3W1 .4250(15) .334(5) .1714(18) .024(10) Uiso d PDU .40 E 2 H
O18A .5306(6) -.3281(18) .2257(8) .016(4) Uiso d PDU .65 F 1 O
H181 .5394(16) -.398(3) .2643(19) .073(11) Uiso d PDU .65 G 1 H
H182 .5140(11) -.249(2) .230(2) .17(3) Uiso d PDU .65 H 1 H
O18B .5243(9) -.255(3) .2229(17) .013(7) Uiso d PDU .35 I 2 O
H183 .5614(10) -.272(4) .246(2) .013(10) Uiso d PDU .35 J 2 H
H184 .516(2) -.170(4) .196(4) .09(2) Uiso d PDU .35 K 2 H
OW12 .4649(14) -.024(3) .1570(19) .069(9) Uiso d PDU .50 . . O
H121 .462(3) -.085(7) .116(4) .12(2) Uiso d PDU .50 . . H
H122 .460(4) .069(4) .140(6) .08(2) Uiso d PDU .30 L 1 H
H123 .501(3) .035(4) .175(3) .12(5) Uiso d PDU .20 M 2 H
O13A .4562(8) -.219(3) .0760(13) .027(6) Uiso d PDU .45 N 1 O
H131 .4809(13) -.289(3) .1074(17) .13(3) Uiso d PDU .45 O 1 H
H132 .4645(18) -.167(5) .042(3) .058(14) Uiso d PDU .45 P 1 H
O13B .4816(11) -.335(3) .0687(18) .016(7) Uiso d PDU .32 Q 2 O
H133 .503(2) -.391(5) .0563(15) .045(16) Uiso d PDU .32 R 2 H
H134 .493(4) -.350(8) .131(5) .08(2) Uiso d PDU .32 S 2 H
O13C .471(2) -.444(6) .086(3) .037 Uiso d PDU .23 T 3 O
H135 .488(3) -.458(10) .055(4) .031(18) Uiso d PDU .23 U 3 H
OW5 .3790(4) -.3910(13) -.0376(6) .037(3) Uiso d DU 1 . . O
H1W5 .3561(6) -.437(2) -.0243(11) .039(5) Uiso d DU 1 . . H
H2W5 .4090(8) -.344(3) .0035(14) .095(10) Uiso d DU 1 . . H
OW19 .5000 -.0981(19) .0000 .060(6) Uiso d SDU 1 . . O
H119 .4979(16) -.170(3) .0309(17) .054(12) Uiso d PDU .50 . . H
H219 .5258(14) -.033(3) .0522(14) .049(11) Uiso d PDU .50 . . H
OW14 .403(2) -.673(5) -.043(4) .057 Uiso d PDU .25 . . O
H141 .413(2) -.703(8) .012(4) .021(15) Uiso d PU .25 . . H
H142 .401(4) -.567(5) -.051(7) .07(3) Uiso d PDU .25 . . H
OW9 .6200(4) -.1557(13) .2598(7) .048(4) Uiso d DU 1 . . O
H1W9 .6513(5) -.165(2) .3110(9) .050(6) Uiso d DU 1 . . H
H2W9 .5887(7) -.204(4) .2454(17) .037(9) Uiso d PDU .50 V 1 H
H3W9 .6053(17) -.068(2) .249(3) .054(12) Uiso d PDU .50 W 2 H
OW2 .7165(4) -.1803(11) .4056(6) .016(2) Uiso d U 1 . . O
H1W2 .7390(7) -.242(2) .4029(10) .031(4) Uiso d U 1 . . H
H2W2 .7159(7) -.198(2) .4533(12) .038(5) Uiso d U 1 . . H
OW4 .5056(6) -.404(2) .4708(10) .019(4) Uiso d PU .60 . . O
H1W4 .5152(10) -.316(3) .4616(14) .038(8) Uiso d PU .60 . . H
H2W4 .5411(4) -.435(4) .5310(19) .056(10) Uiso d PU .60 . . H
OW7 .6578(4) -.3440(13) .1967(6) .020(2) Uiso d U 1 . . O
H1W7 .6464(8) -.353(2) .1412(12) .039(5) Uiso d U 1 . . H
H2W7 .6423(8) -.269(3) .2072(13) .046(5) Uiso d U 1 . . H
OW3 .3958(4) -.4242(11) .3652(6) .033(3) Uiso d DU 1 . . O
H1W3 .3724(5) -.4978(13) .3515(8) .020(4) Uiso d DU 1 . . H
H3W3 .4313(4) -.429(2) .4067(14) .026(9) Uiso d PDU .45 X 1 H
H2W3 .4046(12) -.398(3) .3254(15) .039(9) Uiso d PDU .55 Y 2 H

loop_
_atom_type_symbol
_atom_type_description
_atom_type_scat_dispersion_real
_atom_type_scat_dispersion_imag
_atom_type_scat_source
C C .0000 .0000 'International Tables Vol C Tables 4.2.6.8 and 6.1.1.4'
H H .0000 .0000 'International Tables Vol C Tables 4.2.6.8 and 6.1.1.4'
O O .0000 .0000 'International Tables Vol C Tables 4.2.6.8 and 6.1.1.4'

loop_
_geom_angle_atom_site_label_1
_geom_angle_atom_site_label_2
_geom_angle_atom_site_label_3
_geom_angle_site_symmetry_1
_geom_angle
O45 C11 O51 2_655 111.9(8)
O45 C11 C21 2_655 107.1(6)
O51 C11 C21 . 109.7(7)
O45 C11 H11 2_655 112.8(11)
O51 C11 H11 . 103.8(10)
C21 C11 H11 . 111.5(11)
O21 C21 C11 . 108.7(7)
O21 C21 C31 . 110.7(7)
C11 C21 C31 . 112.0(6)
O21 C21 H21 . 109.9(11)
C11 C21 H21 . 107.1(11)
C31 C21 H21 . 108.4(10)
O31 C31 C41 . 111.9(6)
O31 C31 C21 . 108.4(7)
C41 C31 C21 . 109.0(6)
O31 C31 H31 . 110.3(11)
C41 C31 H31 . 109.7(11)
C21 C31 H31 . 107.4(10)
O41 C41 C31 . 111.6(6)
O41 C41 C51 . 104.1(6)
C31 C41 C51 . 107.9(6)
O41 C41 H41 . 111.1(11)
C31 C41 H41 . 112.1(11)
C51 C41 H41 . 109.7(11)
O51 C51 C61B . 101.3(16)
O51 C51 C41 . 108.2(7)
C61B C51 C41 . 108.9(10)
O51 C51 C61A . 108.3(8)
C61B C51 C61A . 13.6(16)
C41 C51 C61A . 116.0(7)
O51 C51 H51 . 110.5(11)
C61B C51 H51 . 120.9(19)
C41 C51 H51 . 106.5(12)
C61A C51 H51 . 107.2(11)
O61A C61A C51 . 109.8(10)
O61A C61A H611 . 109.4(17)
C51 C61A H611 . 109.8(15)
O61A C61A H621 . 109.6(16)
C51 C61A H621 . 109.0(13)
H611 C61A H621 . 109.2(19)
O61B C61B C51 . 130(3)
C51 C61B H611 . 138(4)
C51 C61B H631 . 104.9
H611 C61B H631 . 99.6
H621 C61B H631 . 97.4
O61B C61B H641 . 104.9
C51 C61B H641 . 104.9
H611 C61B H641 . 100.7
H621 C61B H641 . 11.1
H631 C61B H641 . 105.8
C21 O21 HO21 . 110.7(13)
C31 O31 HO31 . 107.8(14)
C12 O41 C41 . 116.1(8)
C51 O51 C11 . 114.4(7)
C61A O61A HO61 . 112(3)
C61B O61B HB61 . 109.5
O41 C12 O52 . 112.2(8)
O41 C12 C22 . 105.5(7)
O52 C12 C22 . 111.1(7)
O41 C12 H12 . 110.5(11)
O52 C12 H12 . 105.8(12)
C22 C12 H12 . 111.8(11)
O22 C22 C12 . 109.3(7)
O22 C22 C32 . 112.5(7)
C12 C22 C32 . 110.9(6)
O22 C22 H22 . 106.1(11)
C12 C22 H22 . 108.2(12)
C32 C22 H22 . 109.6(10)
O32 C32 C22 . 112.1(6)
O32 C32 C42 . 110.7(6)
C22 C32 C42 . 109.7(6)
O32 C32 H32 . 108.1
C22 C32 H32 . 108.1
C42 C32 H32 . 108.1
O42 C42 C52 . 107.7(7)
O42 C42 C32 . 105.9(7)
C52 C42 C32 . 109.6(6)
O42 C42 H42 . 111.2(11)
C52 C42 H42 . 111.9(12)
C32 C42 H42 . 110.2(11)
O52 C52 C62 . 110.3(6)
O52 C52 C42 . 107.5(6)
C62 C52 C42 . 112.0(5)
O52 C52 H52 . 109.0
C62 C52 H52 . 109.0
C42 C52 H52 . 109.0
O62 C62 C52 . 112.0(6)
O62 C62 H612 . 109.2
C52 C62 H612 . 109.2
O62 C62 H622 . 109.2
C52 C62 H622 . 109.2
H612 C62 H622 . 107.9
C22 O22 HO22 . 106.5(13)
C32 O32 HO32 . 109.3(14)
C13 O42 C42 . 118.9(8)
C52 O52 C12 . 115.4(8)
C62 O62 HB62 . 104.9(15)
C62 O62 HO62 . 114(2)
HB62 O62 HO62 . 108(3)
O42 C13 O53 . 113.8(7)
O42 C13 C23 . 104.6(7)
O53 C13 C23 . 110.1(7)
O42 C13 H13 . 109.4
O53 C13 H13 . 109.4
C23 C13 H13 . 109.4
O23 C23 C33 . 112.4(7)
O23 C23 C13 . 109.9(7)
C33 C23 C13 . 108.1(6)
O23 C23 H23 . 106.8(11)
C33 C23 H23 . 110.0(11)
C13 C23 H23 . 109.7(12)
O33 C33 C23 . 110.2(7)
O33 C33 C43 . 110.2(6)
C23 C33 C43 . 108.0(7)
O33 C33 H33 . 111.9(13)
C23 C33 H33 . 108.7(11)
C43 C33 H33 . 107.7(11)
O43 C43 C53 . 110.3(7)
O43 C43 C33 . 109.0(7)
C53 C43 C33 . 110.8(6)
O43 C43 H43 . 108.9
C53 C43 H43 . 108.9
C33 C43 H43 . 108.9
O53 C53 C63A . 115.0(11)
O53 C53 C43 . 111.4(7)
C63A C53 C43 . 113.0(9)
O53 C53 C63B . 97.4(10)
C43 C53 C63B . 110.1(10)
O53 C53 H53 . 108.0(13)
C63A C53 H53 . 100.2(15)
C43 C53 H53 . 108.2(13)
C63B C53 H53 . 121.1(15)
O63A C63A C53 . 102.0(15)
O63A C63A H613 . 112(3)
C53 C63A H613 . 114(2)
O63A C63A H623 . 107(3)
C53 C63A H623 . 109(2)
H613 C63A H623 . 111(3)
O63A C63A H633 . 58(4)
O63B C63B C53 . 118.7(18)
O63B C63B H633 . 103(3)
C53 C63B H633 . 110(3)
H613 C63B H633 . 35(3)
H623 C63B H633 . 99(3)
O63B C63B H643 . 102(3)
C53 C63B H643 . 118(2)
H613 C63B H643 . 138(3)
H623 C63B H643 . 128(3)
H633 C63B H643 . 103(4)
C23 O23 HO23 . 110.3(12)
C33 O33 HO33 . 109.6(14)
C43 O43 C14 . 114.6(8)
C13 O53 C53 . 115.9(8)
C63A O63A H633 . 44(3)
C63A O63A H643 . 117(3)
H633 O63A H643 . 161(4)
C63A O63A HO63 . 112(2)
H633 O63A HO63 . 82(3)
H643 O63A HO63 . 111(4)
C63B O63B H623 . 60(3)
C63B O63B HB63 . 104(3)
H623 O63B HB63 . 125(5)
O43 C14 O54 . 112.6(8)
O43 C14 C24 . 109.2(7)
O54 C14 C24 . 110.3(7)
O43 C14 H14 . 110.4(11)
O54 C14 H14 . 105.3(12)
C24 C14 H14 . 108.9(11)
O24 C24 C34 . 112.1(8)
O24 C24 C14 . 107.9(7)
C34 C24 C14 . 109.4(7)
O24 C24 H24 . 112.1(12)
C34 C24 H24 . 106.6(11)
C14 C24 H24 . 108.7(12)
O34 C34 C24 . 109.0(8)
O34 C34 C44 . 111.0(7)
C24 C34 C44 . 108.4(7)
O34 C34 H34 . 112.2(13)
C24 C34 H34 . 109.4(11)
C44 C34 H34 . 106.7(12)
O44 C44 C54 . 107.2(7)
O44 C44 C34 . 109.3(7)
C54 C44 C34 . 111.1(6)
O44 C44 H44 . 108.0(11)
C54 C44 H44 . 109.7(11)
C34 C44 H44 . 111.4(11)
O54 C54 C44 . 109.6(7)
O54 C54 C64 . 104.7(6)
C44 C54 C64 . 114.4(6)
O54 C54 H54 . 109.3
C44 C54 H54 . 109.3
C64 C54 H54 . 109.3
O64 C64 C54 . 113.2(6)
O64 C64 H614 . 108.9
C54 C64 H614 . 108.9
O64 C64 H624 . 108.9
C54 C64 H624 . 108.9
H614 C64 H624 . 107.8
C24 O24 HO24 . 104.8(16)
C24 O24 HB24 . 112.0(19)
HO24 O24 HB24 . 53(2)
C34 O34 HO34 . 107.8(15)
C44 O44 C15 . 116.5(7)
C54 O54 C14 . 114.6(7)
C64 O64 HO64 . 106.9(12)
O55 C15 O44 . 111.2(7)
O55 C15 C25 . 111.2(6)
O44 C15 C25 . 107.3(6)
O55 C15 H15 . 109.0
O44 C15 H15 . 109.0
C25 C15 H15 . 109.0
O25 C25 C15 . 109.7(7)
O25 C25 C35 . 109.6(7)
C15 C25 C35 . 111.8(7)
O25 C25 H25 . 110.2(12)
C15 C25 H25 . 107.5(10)
C35 C25 H25 . 108.0(11)
O35 C35 C25 . 109.6(7)
O35 C35 C45 . 111.6(7)
C25 C35 C45 . 106.1(6)
O35 C35 H35 . 109.2(10)
C25 C35 H35 . 109.3(10)
C45 C35 H35 . 111.1(10)
O45 C45 C55 . 111.7(7)
O45 C45 C35 . 114.3(6)
C55 C45 C35 . 111.0(6)
O45 C45 H45 . 105.2(11)
C55 C45 H45 . 105.9(10)
C35 C45 H45 . 108.0(11)
O55 C55 C65 . 107.7(6)
O55 C55 C45 . 108.1(7)
C65 C55 C45 . 112.6(6)
O55 C55 H55 . 109.2(10)
C65 C55 H55 . 109.4(10)
C45 C55 H55 . 109.8(9)
O65A C65 C55 . 114.8(9)
O65B C65 C55 . 106(2)
O65A C65 H615 . 109.6(19)
C55 C65 H615 . 108.9(16)
O65A C65 H625 . 110.0(19)
C55 C65 H625 . 111.3(17)
H615 C65 H625 . 101(2)
O65B C65 H635 . 108(6)
C55 C65 H635 . 100(6)
O65B C65 H645 . 126(8)
C55 C65 H645 . 106(7)
H635 C65 H645 . 108(10)
C25 O25 HO25 . 105.2(12)
C35 O35 HO35 . 112.8(15)
C11 O45 C45 2_655 118.9(7)
C15 O55 C55 . 115.3(7)
C65 O65A HO65 . 109(2)
C65 O65B HB65 . 117(7)
H1W8 OW8A H2W8 . 115(3)
H117 OW17 H217 . 107(6)
H117 OW17 H317 . 100.7(14)
H101 OW0A H102 . 112.6(16)
H101 OW0A H103 . 110.2(15)
H104 OW0B H105 . 97(7)
H1W6 OW6 H2W6 . 126(10)
H111 O11A H112 . 110(4)
H113 O11B H114 . 106.0(16)
H1W1 OW1 H2W1 . 104(3)
H1W1 OW1 H3W1 . 103(3)
H181 O18A H182 . 119.1(18)
H183 O18B H184 . 108.5(17)
H121 OW12 H122 . 113(8)
H121 OW12 H123 . 106(6)
H131 O13A H132 . 117.0(19)
H133 O13B H134 . 109(6)
H1W5 OW5 H2W5 . 119.3(16)
H119 OW19 H219 . 96.0(12)
H141 OW14 H142 . 116(8)
H1W9 OW9 H2W9 . 121.9(18)
H1W9 OW9 H3W9 . 114(3)
H1W2 OW2 H2W2 . 107.8(19)
H1W4 OW4 H2W4 . 104(3)
H1W7 OW7 H2W7 . 113(2)
H1W3 OW3 H3W3 . 122.0(14)
H1W3 OW3 H2W3 . 116.4(16)

loop_
_geom_bond_atom_site_label_1
_geom_bond_atom_site_label_2
_geom_bond_site_symmetry_2
_geom_bond_distance
C11 O45 2_655 1.414(13)
C11 O51 . 1.437(13)
C11 C21 . 1.525(12)
C11 H11 . 1.051(19)
C21 O21 . 1.458(12)
C21 C31 . 1.533(11)
C21 H21 . 1.10(2)
C31 O31 . 1.443(13)
C31 C41 . 1.524(11)
C31 H31 . 1.10(2)
C41 O41 . 1.432(12)
C41 C51 . 1.557(11)
C41 H41 . 1.12(2)
C51 O51 . 1.431(13)
C51 C61B . 1.49(4)
C51 C61A . 1.560(14)
C51 H51 . 1.05(2)
C61A O61A . 1.39(2)
C61A H611 . 1.15(3)
C61A H621 . 1.10(2)
C61B O61B . 1.43(6)
C61B H631 . 1.1000
C61B H641 . 1.1000
O21 HO21 . .98(3)
O31 HO31 . .97(2)
O41 C12 . 1.402(13)
O61A HO61 . .95(6)
O61B HB61 . .9700
C12 O52 . 1.447(13)
C12 C22 . 1.515(11)
C12 H12 . 1.11(2)
C22 O22 . 1.462(13)
C22 C32 . 1.544(10)
C22 H22 . 1.10(2)
C32 O32 . 1.400(12)
C32 C42 . 1.567(11)
C32 H32 . 1.1000
C42 O42 . 1.452(13)
C42 C52 . 1.531(10)
C42 H42 . 1.06(2)
C52 O52 . 1.441(12)
C52 C62 . 1.522(10)
C52 H52 . 1.1000
C62 O62 . 1.428(13)
C62 H612 . 1.1000
C62 H622 . 1.1000
O22 HO22 . .91(3)
O32 HO32 . .95(3)
O42 C13 . 1.414(12)
O62 HB62 . 1.047(11)
O62 HO62 . .95(5)
C13 O53 . 1.419(13)
C13 C23 . 1.537(12)
C13 H13 . 1.1000
C23 O23 . 1.458(13)
C23 C33 . 1.521(12)
C23 H23 . 1.10(2)
C33 O33 . 1.418(13)
C33 C43 . 1.551(11)
C33 H33 . 1.11(2)
C43 O43 . 1.420(13)
C43 C53 . 1.525(13)
C43 H43 . 1.1000
C53 O53 . 1.437(14)
C53 C63A . 1.497(10)
C53 C63B . 1.545(10)
C53 H53 . 1.109(10)
C63A O63A . 1.35(3)
C63A H613 . 1.04(3)
C63A H623 . 1.06(3)
C63B O63B . 1.44(4)
C63B H633 . 1.12(6)
C63B H643 . 1.12(3)
O23 HO23 . .98(2)
O33 HO33 . .96(3)
O43 C14 . 1.421(14)
O63A HO63 . 1.04(4)
O63B HB63 . 1.14(6)
C14 O54 . 1.437(13)
C14 C24 . 1.551(14)
C14 H14 . 1.06(2)
C24 O24 . 1.437(14)
C24 C34 . 1.513(12)
C24 H24 . 1.06(2)
C34 O34 . 1.400(15)
C34 C44 . 1.554(12)
C34 H34 . 1.113(10)
C44 O44 . 1.434(12)
C44 C54 . 1.514(12)
C44 H44 . 1.091(19)
C54 O54 . 1.424(12)
C54 C64 . 1.544(10)
C54 H54 . 1.1000
C64 O64 . 1.451(12)
C64 H614 . 1.1000
C64 H624 . 1.1000
O24 HO24 . .90(5)
O24 HB24 . 1.14(4)
O34 HO34 . .92(3)
O44 C15 . 1.437(12)
O64 HO64 . .96(2)
C15 O55 . 1.411(12)
C15 C25 . 1.506(10)
C15 H15 . 1.1000
C25 O25 . 1.477(13)
C25 C35 . 1.526(12)
C25 H25 . 1.07(2)
C35 O35 . 1.407(13)
C35 C45 . 1.565(11)
C35 H35 . 1.142(19)
C45 O45 . 1.416(13)
C45 C55 . 1.541(11)
C45 H45 . 1.07(2)
C55 O55 . 1.437(14)
C55 C65 . 1.536(11)
C55 H55 . 1.114(17)
C65 O65A . 1.42(2)
C65 O65B . 1.50(5)
C65 H615 . 1.12(3)
C65 H625 . 1.14(3)
C65 H635 . 1.051(11)
C65 H645 . 1.049(11)
O25 HO25 . 1.01(3)
O35 HO35 . .92(3)
O45 C11 2_655 1.414(13)
O65A HO65 . .92(3)
O65B HB65 . .97(13)
OW8A H1W8 . .92(4)
OW8A H2W8 . .956(11)
OW8B H3W8 . .959(11)
OW17 H117 . .958(11)
OW17 H217 . 1.048(11)
OW17 H317 . 1.046(11)
OW0A H101 . .988(10)
OW0A H102 . .971(11)
OW0A H103 . .985(11)
OW0B H104 . .96(3)
OW0B H105 . 1.00(3)
OW6 H1W6 . .959(11)
OW6 H2W6 . .960(11)
O11A H111 . 1.03(4)
O11A H112 . 1.02(7)
O11B H113 . .960(11)
O11B H114 . .964(11)
OW1 H1W1 . .99(2)
OW1 H2W1 . .958(11)
OW1 H3W1 . .958(11)
O18A H181 . .957(11)
O18A H182 . .951(11)
O18B H183 . .952(11)
O18B H184 . .954(11)
OW12 H121 . .958(11)
OW12 H122 . .961(11)
OW12 H123 . 1.09(8)
O13A H131 . .962(11)
O13A H132 . .958(11)
O13B H133 . .960(11)
O13B H134 . 1.07(9)
O13C H135 . .961(11)
OW5 H1W5 . .951(10)
OW5 H2W5 . .950(10)
OW19 H119 . .958(11)
OW19 H219 . 1.106(11)
OW14 H141 . .98(12)
OW14 H142 . 1.06(3)
OW9 H1W9 . .946(10)
OW9 H2W9 . .945(11)
OW9 H3W9 . .953(11)
OW2 H1W2 . .92(3)
OW2 H2W2 . .94(3)
OW4 H1W4 . .96(4)
OW4 H2W4 . 1.13(3)
OW7 H1W7 . .95(3)
OW7 H2W7 . .95(3)
OW3 H1W3 . .944(10)
OW3 H3W3 . .931(10)
OW3 H2W3 . .966(10)

loop_
_geom_torsion_atom_site_label_1
_geom_torsion_atom_site_label_2
_geom_torsion_atom_site_label_3
_geom_torsion_atom_site_label_4
_geom_torsion_site_symmetry_1
_geom_torsion_site_symmetry_4
_geom_torsion
O45 C11 C21 O21 2_655 . 53.5(9)
O51 C11 C21 O21 . . 175.2(8)
O45 C11 C21 C31 2_655 . -69.1(8)
O51 C11 C21 C31 . . 52.6(9)
O21 C21 C31 O31 . . 62.1(9)
C11 C21 C31 O31 . . -176.5(6)
O21 C21 C31 C41 . . -175.9(8)
C11 C21 C31 C41 . . -54.5(8)
O31 C31 C41 O41 . . -68.7(9)
C21 C31 C41 O41 . . 171.4(7)
O31 C31 C41 C51 . . 177.6(6)
C21 C31 C41 C51 . . 57.7(8)
O41 C41 C51 O51 . . 179.9(7)
C31 C41 C51 O51 . . -61.5(8)
O41 C41 C51 C61B . . 70.5(19)
C31 C41 C51 C61B . . -170.8(18)
O41 C41 C51 C61A . . 58.0(9)
C31 C41 C51 C61A . . 176.7(7)
O51 C51 C61A O61A . . 58.8(11)
C41 C51 C61A O61A . . -179.3(9)
O51 C51 C61B O61B . . -60(3)
C41 C51 C61B O61B . . 54(4)
C31 C41 O41 C12 . . 82.4(9)
C51 C41 O41 C12 . . -161.5(7)
C61B C51 O51 C11 . . 177.8(13)
C41 C51 O51 C11 . . 63.4(10)
C61A C51 O51 C11 . . -170.1(8)
O45 C11 O51 C51 2_655 . 60.3(11)
C21 C11 O51 C51 . . -58.5(10)
C41 O41 C12 O52 . . 76.5(9)
C41 O41 C12 C22 . . -162.4(6)
O41 C12 C22 O22 . . 54.6(9)
O52 C12 C22 O22 . . 176.5(8)
O41 C12 C22 C32 . . -70.1(8)
O52 C12 C22 C32 . . 51.8(9)
O22 C22 C32 O32 . . 62.0(9)
C12 C22 C32 O32 . . -175.2(7)
O22 C22 C32 C42 . . -174.6(7)
C12 C22 C32 C42 . . -51.7(8)
O32 C32 C42 O42 . . -63.7(9)
C22 C32 C42 O42 . . 172.0(6)
O32 C32 C42 C52 . . -179.7(7)
C22 C32 C42 C52 . . 56.1(8)
O42 C42 C52 O52 . . -174.0(7)
C32 C42 C52 O52 . . -59.2(8)
O42 C42 C52 C62 . . 64.7(8)
C32 C42 C52 C62 . . 179.5(6)
O52 C52 C62 O62 . . -68.3(8)
C42 C52 C62 O62 . . 51.3(8)
C52 C42 O42 C13 . . -116.3(8)
C32 C42 O42 C13 . . 126.4(8)
C62 C52 O52 C12 . . -175.3(7)
C42 C52 O52 C12 . . 62.3(9)
O41 C12 O52 C52 . . 58.7(10)
C22 C12 O52 C52 . . -59.1(10)
C42 O42 C13 O53 . . 103.4(9)
C42 O42 C13 C23 . . -136.4(8)
O42 C13 C23 O23 . . 61.0(8)
O53 C13 C23 O23 . . -176.3(8)
O42 C13 C23 C33 . . -61.9(7)
O53 C13 C23 C33 . . 60.8(8)
O23 C23 C33 O33 . . 58.0(9)
C13 C23 C33 O33 . . 179.4(6)
O23 C23 C33 C43 . . 178.4(7)
C13 C23 C33 C43 . . -60.2(7)
O33 C33 C43 O43 . . -61.7(8)
C23 C33 C43 O43 . . 177.8(7)
O33 C33 C43 C53 . . 176.8(7)
C23 C33 C43 C53 . . 56.3(7)
O43 C43 C53 O53 . . -171.9(7)
C33 C43 C53 O53 . . -51.1(8)
O43 C43 C53 C63A . . 56.7(12)
C33 C43 C53 C63A . . 177.5(11)
O43 C43 C53 C63B . . 81.2(12)
C33 C43 C53 C63B . . -158.1(11)
O53 C53 C63A O63A . . -65.3(17)
C43 C53 C63A O63A . . 64.2(17)
O53 C53 C63B O63B . . 72(2)
C43 C53 C63B O63B . . -171.9(17)
C53 C43 O43 C14 . . -136.9(8)
C33 C43 O43 C14 . . 101.3(8)
O42 C13 O53 C53 . . 59.2(10)
C23 C13 O53 C53 . . -58.0(9)
C63A C53 O53 C13 . . -176.5(11)
C43 C53 O53 C13 . . 53.2(9)
C63B C53 O53 C13 . . 168.3(11)
C43 O43 C14 O54 . . 94.1(10)
C43 O43 C14 C24 . . -143.0(8)
O43 C14 C24 O24 . . 54.7(10)
O54 C14 C24 O24 . . 178.9(8)
O43 C14 C24 C34 . . -67.5(9)
O54 C14 C24 C34 . . 56.8(9)
O24 C24 C34 O34 . . 63.9(10)
C14 C24 C34 O34 . . -176.4(7)
O24 C24 C34 C44 . . -175.1(8)
C14 C24 C34 C44 . . -55.4(8)
O34 C34 C44 O44 . . -65.6(9)
C24 C34 C44 O44 . . 174.6(7)
O34 C34 C44 C54 . . 176.2(7)
C24 C34 C44 C54 . . 56.5(8)
O44 C44 C54 O54 . . -175.8(6)
C34 C44 C54 O54 . . -56.4(8)
O44 C44 C54 C64 . . 67.0(8)
C34 C44 C54 C64 . . -173.7(6)
O54 C54 C64 O64 . . -56.1(8)
C44 C54 C64 O64 . . 64.0(8)
C54 C44 O44 C15 . . -141.0(7)
C34 C44 O44 C15 . . 98.5(8)
C44 C54 O54 C14 . . 58.8(9)
C64 C54 O54 C14 . . -178.0(7)
O43 C14 O54 C54 . . 63.1(11)
C24 C14 O54 C54 . . -59.2(10)
C44 O44 C15 O55 . . 103.9(8)
C44 O44 C15 C25 . . -134.3(7)
O55 C15 C25 O25 . . 178.4(8)
O44 C15 C25 O25 . . 56.5(9)
O55 C15 C25 C35 . . 56.6(8)
O44 C15 C25 C35 . . -65.2(8)
O25 C25 C35 O35 . . 62.2(9)
C15 C25 C35 O35 . . -176.0(7)
O25 C25 C35 C45 . . -177.3(7)
C15 C25 C35 C45 . . -55.4(8)
O35 C35 C45 O45 . . -56.5(10)
C25 C35 C45 O45 . . -175.7(7)
O35 C35 C45 C55 . . 176.0(7)
C25 C35 C45 C55 . . 56.7(8)
O45 C45 C55 O55 . . 173.5(7)
C35 C45 C55 O55 . . -57.5(8)
O45 C45 C55 C65 . . 54.8(9)
C35 C45 C55 C65 . . -176.3(7)
O55 C55 C65 O65A . . -72.6(12)
C45 C55 C65 O65A . . 46.4(13)
O55 C55 C65 O65B . . 44(2)
C45 C55 C65 O65B . . 163(2)
C55 C45 O45 C11 . 2_655 64.2(9)
C35 C45 O45 C11 . 2_655 -63.0(10)
O44 C15 O55 C55 . . 61.1(9)
C25 C15 O55 C55 . . -58.5(9)
C65 C55 O55 C15 . . -179.6(7)
C45 C55 O55 C15 . . 58.5(9)
